data_1518712
loop_
_publ_author_name
'Parr, Brendan T.'
'Davies, Huw M. L.'

_publ_section_title
;
 Stereoselective synthesis of highly substituted cyclohexanes by a
 rhodium-carbene initiated domino sequence.
;
_journal_issue 4
_journal_name_full 'Organic letters'
_journal_page_first 794
_journal_page_last 797
_journal_paper_doi 10.1021/ol503508k
_journal_volume 17
_journal_year 2015
_chemical_absolute_configuration ad
_chemical_formula_moiety 'C21 H28 O3'
_chemical_formula_sum 'C21 H28 O3'
_chemical_formula_weight 328.43
_chemical_name_systematic
; 
 ? 
;
_space_group_IT_number 19
_symmetry_cell_setting orthorhombic
_symmetry_space_group_name_Hall 'P 2ac 2ab'
_symmetry_space_group_name_H-M 'P 21 21 21'
_atom_sites_solution_hydrogens geom
_atom_sites_solution_primary direct
_atom_sites_solution_secondary difmap
_audit_creation_method SHELXL-97
_cell_angle_alpha 90.00
_cell_angle_beta 90.00
_cell_angle_gamma 90.00
_cell_formula_units_Z 4
_cell_length_a 6.0078(2)
_cell_length_b 15.1366(5)
_cell_length_c 20.0221(7)
_cell_measurement_reflns_used 5420
_cell_measurement_temperature 173(2)
_cell_measurement_theta_max 69.14
_cell_measurement_theta_min 3.66
_cell_volume 1820.76(11)
_computing_cell_refinement 'Bruker SMART'
_computing_data_collection 'Bruker SMART'
_computing_data_reduction 'Bruker SAINT'
_computing_molecular_graphics 'Bruker SHELXTL'
_computing_publication_material 'Bruker SHELXTL'
_computing_structure_refinement 'SHELXL-97 (Sheldrick, 1997)'
_computing_structure_solution 'SHELXS-97 (Sheldrick, 1990)'
_diffrn_ambient_temperature 173(2)
_diffrn_measured_fraction_theta_full 0.985
_diffrn_measured_fraction_theta_max 0.985
_diffrn_measurement_device_type 'CCD area detector'
_diffrn_measurement_method 'phi and omega scans'
_diffrn_radiation_monochromator graphite
_diffrn_radiation_source 'fine-focus sealed tube'
_diffrn_radiation_type CuK\a
_diffrn_radiation_wavelength 1.54178
_diffrn_reflns_av_R_equivalents 0.0205
_diffrn_reflns_av_sigmaI/netI 0.0161
_diffrn_reflns_limit_h_max 7
_diffrn_reflns_limit_h_min -7
_diffrn_reflns_limit_k_max 17
_diffrn_reflns_limit_k_min -17
_diffrn_reflns_limit_l_max 23
_diffrn_reflns_limit_l_min -20
_diffrn_reflns_number 11419
_diffrn_reflns_theta_full 68.16
_diffrn_reflns_theta_max 68.16
_diffrn_reflns_theta_min 3.66
_exptl_absorpt_coefficient_mu 0.619
_exptl_absorpt_correction_T_max 0.9638
_exptl_absorpt_correction_T_min 0.9021
_exptl_absorpt_correction_type multi-scan
_exptl_absorpt_process_details SADABS
_exptl_crystal_colour colourless
_exptl_crystal_density_diffrn 1.198
_exptl_crystal_density_method 'not measured'
_exptl_crystal_description needle
_exptl_crystal_F_000 712
_exptl_crystal_size_max 0.17
_exptl_crystal_size_mid 0.08
_exptl_crystal_size_min 0.06
_refine_diff_density_max 0.335
_refine_diff_density_min -0.366
_refine_diff_density_rms 0.043
_refine_ls_abs_structure_details 'Flack H D (1983), Acta Cryst. A39, 876-881'
_refine_ls_abs_structure_Flack 0.0(2)
_refine_ls_extinction_method none
_refine_ls_goodness_of_fit_ref 1.084
_refine_ls_hydrogen_treatment constr
_refine_ls_matrix_type full
_refine_ls_number_parameters 217
_refine_ls_number_reflns 3145
_refine_ls_number_restraints 0
_refine_ls_restrained_S_all 1.084
_refine_ls_R_factor_all 0.0366
_refine_ls_R_factor_gt 0.0358
_refine_ls_shift/su_max 0.000
_refine_ls_shift/su_mean 0.000
_refine_ls_structure_factor_coef Fsqd
_refine_ls_weighting_details 'calc w=1/[\s^2^(Fo^2^)+(0.0600P)^2^+0.3000P] where P=(Fo^2^+2Fc^2^)/3'
_refine_ls_weighting_scheme calc
_refine_ls_wR_factor_gt 0.0964
_refine_ls_wR_factor_ref 0.0974
_reflns_number_gt 3060
_reflns_number_total 3145
_reflns_threshold_expression >2sigma(I)
_cod_data_source_file ol503508k_si_002.cif
_cod_data_source_block bp_6_117a
_cod_depositor_comments
;
The following automatic conversions were performed:

'_chemical_absolute_configuration' value 'AD' changed to 'ad'
according to
/usr/data/users/saulius/crontab/automatic-downloads/rss-feeds/ACS/lib/dictionaries/cif_core.dic
dictionary named 'cif_core.dic' version 2.4.2 from 2011-04-26.

'_symmetry_cell_setting' value 'Orthorhombic' changed to
'orthorhombic' according to
/usr/data/users/saulius/crontab/automatic-downloads/rss-feeds/ACS/lib/dictionaries/cif_core.dic
dictionary named 'cif_core.dic' version 2.4.2 from 2011-04-26.

Automatic conversion script
Id: cif_fix_values 3008 2015-01-20 13:52:24Z robertas 

 Adding full bibliography for 1518712--1518713.cif.
;
_cod_original_sg_symbol_H-M P2(1)2(1)2(1)
_cod_database_code 1518712

loop_
_symmetry_equiv_pos_as_xyz
'x, y, z'
'-x+1/2, -y, z+1/2'
'-x, y+1/2, -z+1/2'
'x+1/2, -y+1/2, -z'

loop_
_atom_site_label
_atom_site_type_symbol
_atom_site_fract_x
_atom_site_fract_y
_atom_site_fract_z
_atom_site_U_iso_or_equiv
_atom_site_adp_type
_atom_site_occupancy
_atom_site_symmetry_multiplicity
_atom_site_calc_flag
_atom_site_refinement_flags
C1 C -0.9076(3) -0.42428(10) -0.08789(7) 0.0299(3) Uani 1 1 d .
H1A H -1.0689 -0.4297 -0.0971 0.036 Uiso 1 1 calc R
H1B H -0.8888 -0.4099 -0.0400 0.036 Uiso 1 1 calc R
C2 C -0.8093(3) -0.34991(10) -0.13051(7) 0.0293(3) Uani 1 1 d .
H2A H -0.6468 -0.3468 -0.1199 0.035 Uiso 1 1 calc R
C3 C -0.8297(3) -0.37137(10) -0.20576(7) 0.0281(3) Uani 1 1 d .
H3A H -0.9916 -0.3731 -0.2173 0.034 Uiso 1 1 calc R
C4 C -0.7202(3) -0.29819(11) -0.24778(8) 0.0372(4) Uani 1 1 d .
H4A H -0.8177 -0.2455 -0.2476 0.045 Uiso 1 1 calc R
H4B H -0.5770 -0.2814 -0.2269 0.045 Uiso 1 1 calc R
C5 C -0.6774(3) -0.32604(11) -0.31999(8) 0.0356(4) Uani 1 1 d .
H5A H -0.6041 -0.2757 -0.3437 0.043 Uiso 1 1 calc R
C6 C -0.5157(3) -0.40382(12) -0.31889(9) 0.0408(4) Uani 1 1 d .
H6A H -0.5068 -0.4300 -0.3641 0.049 Uiso 1 1 calc R
H6B H -0.3654 -0.3823 -0.3067 0.049 Uiso 1 1 calc R
C7 C -0.5863(3) -0.47362(11) -0.27005(8) 0.0329(4) Uani 1 1 d .
H7A H -0.5223 -0.5307 -0.2747 0.040 Uiso 1 1 calc R
C8 C -0.7315(2) -0.46179(10) -0.22082(7) 0.0265(3) Uani 1 1 d .
C9 C -0.8191(2) -0.53871(10) -0.17852(7) 0.0267(3) Uani 1 1 d .
C10 C -0.7919(2) -0.51214(10) -0.10327(8) 0.0285(3) Uani 1 1 d .
C11 C -0.8723(3) -0.58536(11) -0.05685(7) 0.0318(3) Uani 1 1 d .
C12 C -1.1764(3) -0.65776(13) -0.00594(9) 0.0453(4) Uani 1 1 d .
H12A H -1.3382 -0.6521 -0.0015 0.068 Uiso 1 1 calc R
H12B H -1.1074 -0.6550 0.0384 0.068 Uiso 1 1 calc R
H12C H -1.1407 -0.7145 -0.0270 0.068 Uiso 1 1 calc R
C13 C -1.0653(3) -0.55500(11) -0.19756(8) 0.0322(3) Uani 1 1 d .
H13A H -1.0747 -0.5711 -0.2449 0.048 Uiso 1 1 calc R
H13B H -1.1516 -0.5011 -0.1896 0.048 Uiso 1 1 calc R
H13C H -1.1254 -0.6031 -0.1702 0.048 Uiso 1 1 calc R
C14 C -0.6935(3) -0.62536(10) -0.19162(8) 0.0335(4) Uani 1 1 d .
H14A H -0.7104 -0.6420 -0.2386 0.050 Uiso 1 1 calc R
H14B H -0.7547 -0.6721 -0.1632 0.050 Uiso 1 1 calc R
H14C H -0.5353 -0.6172 -0.1814 0.050 Uiso 1 1 calc R
C15 C -0.9103(3) -0.26167(11) -0.11097(8) 0.0330(4) Uani 1 1 d .
C16 C -1.1212(4) -0.23652(13) -0.13168(9) 0.0444(4) Uani 1 1 d .
H16A H -1.2071 -0.2755 -0.1585 0.053 Uiso 1 1 calc R
C17 C -1.2082(4) -0.15486(14) -0.11356(9) 0.0534(5) Uani 1 1 d .
H17A H -1.3519 -0.1379 -0.1287 0.064 Uiso 1 1 calc R
C18 C -1.0868(5) -0.09842(13) -0.07372(10) 0.0575(6) Uani 1 1 d .
H18A H -1.1445 -0.0419 -0.0624 0.069 Uiso 1 1 calc R
C19 C -0.8843(5) -0.12410(15) -0.05082(13) 0.0660(7) Uani 1 1 d .
H19A H -0.8027 -0.0861 -0.0220 0.079 Uiso 1 1 calc R
C20 C -0.7951(4) -0.20503(13) -0.06891(11) 0.0515(5) Uani 1 1 d .
H20A H -0.6532 -0.2219 -0.0523 0.062 Uiso 1 1 calc R
C21 C -0.8913(3) -0.34921(12) -0.35719(8) 0.0386(4) Uani 1 1 d .
H21A H -0.8551 -0.3670 -0.4030 0.058 Uiso 1 1 calc R
H21B H -0.9895 -0.2975 -0.3582 0.058 Uiso 1 1 calc R
H21C H -0.9666 -0.3980 -0.3343 0.058 Uiso 1 1 calc R
O1 O -0.56087(18) -0.49946(7) -0.08980(6) 0.0339(3) Uani 1 1 d .
H1C H -0.5439 -0.4854 -0.0495 0.051 Uiso 1 1 calc R
O2 O -0.7489(2) -0.63831(9) -0.03135(7) 0.0493(3) Uani 1 1 d .
O3 O -1.0916(2) -0.58596(8) -0.04721(6) 0.0389(3) Uani 1 1 d .

loop_
_atom_site_aniso_label
_atom_site_aniso_U_11
_atom_site_aniso_U_22
_atom_site_aniso_U_33
_atom_site_aniso_U_23
_atom_site_aniso_U_13
_atom_site_aniso_U_12
C1 0.0342(8) 0.0272(7) 0.0282(7) 0.0005(6) -0.0018(6) 0.0035(7)
C2 0.0310(7) 0.0246(7) 0.0323(7) -0.0001(6) -0.0037(6) 0.0004(7)
C3 0.0300(7) 0.0245(7) 0.0299(7) 0.0023(6) -0.0018(6) -0.0018(6)
C4 0.0485(10) 0.0268(8) 0.0363(8) 0.0029(6) -0.0005(7) -0.0088(8)
C5 0.0410(9) 0.0301(8) 0.0357(8) 0.0066(6) 0.0039(7) -0.0081(7)
C6 0.0325(8) 0.0468(10) 0.0431(9) 0.0079(8) 0.0096(7) -0.0016(8)
C7 0.0274(7) 0.0336(9) 0.0378(8) 0.0018(7) 0.0010(7) 0.0017(7)
C8 0.0239(7) 0.0258(7) 0.0297(7) 0.0007(6) -0.0045(6) -0.0006(6)
C9 0.0254(7) 0.0229(7) 0.0319(7) 0.0007(6) -0.0004(6) 0.0000(6)
C10 0.0258(7) 0.0274(7) 0.0325(8) 0.0023(6) -0.0034(6) 0.0011(6)
C11 0.0335(8) 0.0310(8) 0.0309(7) 0.0029(6) -0.0031(6) 0.0026(8)
C12 0.0443(10) 0.0450(10) 0.0467(9) 0.0174(8) 0.0034(8) -0.0047(9)
C13 0.0284(7) 0.0322(8) 0.0360(8) 0.0004(7) -0.0028(6) -0.0037(7)
C14 0.0363(8) 0.0239(7) 0.0404(8) 0.0003(6) 0.0006(7) 0.0021(7)
C15 0.0430(9) 0.0267(7) 0.0294(7) 0.0015(6) 0.0023(7) 0.0008(7)
C16 0.0519(11) 0.0410(9) 0.0404(9) -0.0043(8) -0.0041(8) 0.0128(9)
C17 0.0683(13) 0.0492(11) 0.0426(9) 0.0073(9) 0.0070(10) 0.0288(11)
C18 0.0926(18) 0.0314(10) 0.0485(10) -0.0020(8) 0.0198(11) 0.0154(11)
C19 0.0777(17) 0.0403(11) 0.0799(15) -0.0255(11) -0.0001(14) -0.0002(12)
C20 0.0562(12) 0.0422(10) 0.0562(11) -0.0151(9) -0.0053(9) 0.0022(10)
C21 0.0433(9) 0.0385(9) 0.0339(8) 0.0052(7) 0.0004(7) 0.0012(9)
O1 0.0289(6) 0.0348(6) 0.0380(6) -0.0002(5) -0.0089(5) -0.0005(5)
O2 0.0423(7) 0.0490(7) 0.0564(7) 0.0256(6) -0.0021(6) 0.0085(7)
O3 0.0354(6) 0.0363(6) 0.0451(6) 0.0157(5) 0.0036(5) 0.0026(5)

loop_
_atom_type_symbol
_atom_type_description
_atom_type_scat_dispersion_real
_atom_type_scat_dispersion_imag
_atom_type_scat_source
C C 0.0181 0.0091 'International Tables Vol C Tables 4.2.6.8 and 6.1.1.4'
H H 0.0000 0.0000 'International Tables Vol C Tables 4.2.6.8 and 6.1.1.4'
O O 0.0492 0.0322 'International Tables Vol C Tables 4.2.6.8 and 6.1.1.4'

loop_
_geom_angle_atom_site_label_1
_geom_angle_atom_site_label_2
_geom_angle_atom_site_label_3
_geom_angle
C2 C1 C10 110.58(13)
C2 C1 H1A 109.5
C10 C1 H1A 109.5
C2 C1 H1B 109.5
C10 C1 H1B 109.5
H1A C1 H1B 108.1
C15 C2 C1 110.44(13)
C15 C2 C3 113.85(13)
C1 C2 C3 110.99(12)
C15 C2 H2A 107.1
C1 C2 H2A 107.1
C3 C2 H2A 107.1
C8 C3 C4 111.95(13)
C8 C3 C2 110.58(12)
C4 C3 C2 110.35(12)
C8 C3 H3A 107.9
C4 C3 H3A 107.9
C2 C3 H3A 107.9
C5 C4 C3 112.99(13)
C5 C4 H4A 109.0
C3 C4 H4A 109.0
C5 C4 H4B 109.0
C3 C4 H4B 109.0
H4A C4 H4B 107.8
C21 C5 C6 111.45(15)
C21 C5 C4 112.58(14)
C6 C5 C4 107.83(14)
C21 C5 H5A 108.3
C6 C5 H5A 108.3
C4 C5 H5A 108.3
C7 C6 C5 111.85(13)
C7 C6 H6A 109.2
C5 C6 H6A 109.2
C7 C6 H6B 109.2
C5 C6 H6B 109.2
H6A C6 H6B 107.9
C8 C7 C6 125.05(15)
C8 C7 H7A 117.5
C6 C7 H7A 117.5
C7 C8 C3 121.54(14)
C7 C8 C9 122.21(14)
C3 C8 C9 116.17(12)
C8 C9 C14 112.69(13)
C8 C9 C13 108.24(12)
C14 C9 C13 106.94(13)
C8 C9 C10 107.48(12)
C14 C9 C10 109.39(12)
C13 C9 C10 112.15(12)
O1 C10 C11 106.90(12)
O1 C10 C1 106.65(12)
C11 C10 C1 111.41(13)
O1 C10 C9 108.49(12)
C11 C10 C9 111.48(12)
C1 C10 C9 111.63(12)
O2 C11 O3 122.85(15)
O2 C11 C10 123.14(15)
O3 C11 C10 114.01(13)
O3 C12 H12A 109.5
O3 C12 H12B 109.5
H12A C12 H12B 109.5
O3 C12 H12C 109.5
H12A C12 H12C 109.5
H12B C12 H12C 109.5
C9 C13 H13A 109.5
C9 C13 H13B 109.5
H13A C13 H13B 109.5
C9 C13 H13C 109.5
H13A C13 H13C 109.5
H13B C13 H13C 109.5
C9 C14 H14A 109.5
C9 C14 H14B 109.5
H14A C14 H14B 109.5
C9 C14 H14C 109.5
H14A C14 H14C 109.5
H14B C14 H14C 109.5
C20 C15 C16 117.90(17)
C20 C15 C2 120.07(17)
C16 C15 C2 121.97(16)
C15 C16 C17 120.7(2)
C15 C16 H16A 119.7
C17 C16 H16A 119.7
C18 C17 C16 120.2(2)
C18 C17 H17A 119.9
C16 C17 H17A 119.9
C19 C18 C17 119.52(19)
C19 C18 H18A 120.2
C17 C18 H18A 120.2
C18 C19 C20 120.8(2)
C18 C19 H19A 119.6
C20 C19 H19A 119.6
C19 C20 C15 120.8(2)
C19 C20 H20A 119.6
C15 C20 H20A 119.6
C5 C21 H21A 109.5
C5 C21 H21B 109.5
H21A C21 H21B 109.5
C5 C21 H21C 109.5
H21A C21 H21C 109.5
H21B C21 H21C 109.5
C10 O1 H1C 109.5
C11 O3 C12 115.69(14)

loop_
_geom_bond_atom_site_label_1
_geom_bond_atom_site_label_2
_geom_bond_distance
C1 C2 1.531(2)
C1 C10 1.532(2)
C1 H1A 0.9900
C1 H1B 0.9900
C2 C15 1.518(2)
C2 C3 1.546(2)
C2 H2A 1.0000
C3 C8 1.521(2)
C3 C4 1.539(2)
C3 H3A 1.0000
C4 C5 1.528(2)
C4 H4A 0.9900
C4 H4B 0.9900
C5 C21 1.526(2)
C5 C6 1.527(2)
C5 H5A 1.0000
C6 C7 1.501(2)
C6 H6A 0.9900
C6 H6B 0.9900
C7 C8 1.328(2)
C7 H7A 0.9500
C8 C9 1.533(2)
C9 C14 1.536(2)
C9 C13 1.547(2)
C9 C10 1.568(2)
C10 O1 1.4271(18)
C10 C11 1.525(2)
C11 O2 1.205(2)
C11 O3 1.331(2)
C12 O3 1.457(2)
C12 H12A 0.9800
C12 H12B 0.9800
C12 H12C 0.9800
C13 H13A 0.9800
C13 H13B 0.9800
C13 H13C 0.9800
C14 H14A 0.9800
C14 H14B 0.9800
C14 H14C 0.9800
C15 C20 1.387(3)
C15 C16 1.387(3)
C16 C17 1.390(3)
C16 H16A 0.9500
C17 C18 1.378(3)
C17 H17A 0.9500
C18 C19 1.357(4)
C18 H18A 0.9500
C19 C20 1.385(3)
C19 H19A 0.9500
C20 H20A 0.9500
C21 H21A 0.9800
C21 H21B 0.9800
C21 H21C 0.9800
O1 H1C 0.8400

loop_
_geom_torsion_atom_site_label_1
_geom_torsion_atom_site_label_2
_geom_torsion_atom_site_label_3
_geom_torsion_atom_site_label_4
_geom_torsion
C10 C1 C2 C15 -175.16(13)
C10 C1 C2 C3 57.61(17)
C15 C2 C3 C8 -178.21(13)
C1 C2 C3 C8 -52.86(17)
C15 C2 C3 C4 57.38(18)
C1 C2 C3 C4 -177.27(13)
C8 C3 C4 C5 40.7(2)
C2 C3 C4 C5 164.33(14)
C3 C4 C5 C21 61.28(19)
C3 C4 C5 C6 -62.07(19)
C21 C5 C6 C7 -75.39(18)
C4 C5 C6 C7 48.65(19)
C5 C6 C7 C8 -17.4(2)
C6 C7 C8 C3 -4.8(2)
C6 C7 C8 C9 171.82(15)
C4 C3 C8 C7 -6.8(2)
C2 C3 C8 C7 -130.25(16)
C4 C3 C8 C9 176.40(13)
C2 C3 C8 C9 52.91(17)
C7 C8 C9 C14 9.4(2)
C3 C8 C9 C14 -173.74(13)
C7 C8 C9 C13 -108.62(16)
C3 C8 C9 C13 68.20(16)
C7 C8 C9 C10 130.05(15)
C3 C8 C9 C10 -53.14(16)
C2 C1 C10 O1 58.45(16)
C2 C1 C10 C11 174.75(12)
C2 C1 C10 C9 -59.89(16)
C8 C9 C10 O1 -61.84(15)
C14 C9 C10 O1 60.82(16)
C13 C9 C10 O1 179.31(12)
C8 C9 C10 C11 -179.29(12)
C14 C9 C10 C11 -56.63(16)
C13 C9 C10 C11 61.85(16)
C8 C9 C10 C1 55.39(16)
C14 C9 C10 C1 178.05(13)
C13 C9 C10 C1 -63.46(16)
O1 C10 C11 O2 -21.0(2)
C1 C10 C11 O2 -137.16(17)
C9 C10 C11 O2 97.40(18)
O1 C10 C11 O3 159.31(14)
C1 C10 C11 O3 43.16(19)
C9 C10 C11 O3 -82.28(17)
C1 C2 C15 C20 99.48(19)
C3 C2 C15 C20 -134.88(17)
C1 C2 C15 C16 -77.74(19)
C3 C2 C15 C16 47.9(2)
C20 C15 C16 C17 3.4(3)
C2 C15 C16 C17 -179.31(17)
C15 C16 C17 C18 -1.1(3)
C16 C17 C18 C19 -1.8(3)
C17 C18 C19 C20 2.3(4)
C18 C19 C20 C15 0.1(4)
C16 C15 C20 C19 -3.0(3)
C2 C15 C20 C19 179.7(2)
O2 C11 O3 C12 -2.8(2)
C10 C11 O3 C12 176.92(14)
